data_7042397
loop_
_publ_author_name
'Fogeron, Thibault'
'Retailleau, Pascal'
'Chamoreau, Lise-Marie'
'Fontecave, Marc'
'Li, Yun'

_publ_section_title
;
 The unusual ring scission of a quinoxaline-pyran-fused dithiolene system
 related to molybdopterin.
;
_journal_issue 13
_journal_name_full 'Dalton transactions (Cambridge, England : 2003)'
_journal_page_first 4161
_journal_page_last 4164
_journal_paper_doi 10.1039/c7dt00377c
_journal_volume 46
_journal_year 2017
_chemical_formula_moiety 'C18 H15 Co N2 O S2'
_chemical_formula_sum 'C18 H15 Co N2 O S2'
_chemical_formula_weight 398.37
_space_group_crystal_system monoclinic
_space_group_IT_number 14
_space_group_name_Hall '-P 2yn'
_space_group_name_H-M_alt 'P 1 21/n 1'
_symmetry_space_group_name_Hall '-P 2yn'
_symmetry_space_group_name_H-M 'P 1 21/n 1'
_atom_sites_solution_hydrogens geom
_atom_sites_solution_primary dual
_audit_creation_date 2016-12-12
_audit_creation_method
;
Olex2 1.2
(compiled 2016.11.30 svn.r3368 for OlexSys, GUI svn.r5269)
;
_audit_update_record
;
2016-12-13 deposited with the CCDC.
2017-03-02 downloaded from the CCDC.
;
_cell_angle_alpha 90
_cell_angle_beta 95.169(2)
_cell_angle_gamma 90
_cell_formula_units_Z 8
_cell_length_a 10.1653(2)
_cell_length_b 19.6347(6)
_cell_length_c 16.9400(5)
_cell_measurement_reflns_used 20591
_cell_measurement_temperature 173(2)
_cell_measurement_theta_max 30.8350
_cell_measurement_theta_min 3.8590
_cell_volume 3367.35(16)
_computing_cell_refinement 'CrysAlisPro 1.171.39.7b (Rigaku OD, 2015)'
_computing_data_collection 'CrysAlisPro 1.171.39.7b (Rigaku OD, 2015)'
_computing_data_reduction 'CrysAlisPro 1.171.39.7b (Rigaku OD, 2015)'
_computing_molecular_graphics 'Olex2 (Dolomanov et al., 2009)'
_computing_publication_material 'Olex2 (Dolomanov et al., 2009)'
_computing_structure_refinement 'ShelXL (Sheldrick, 2015)'
_computing_structure_solution 'ShelXT (Sheldrick, 2015)'
_diffrn_ambient_temperature 173.15
_diffrn_detector 'HPAD Dectris Pilatus200K'
_diffrn_measured_fraction_theta_full 0.9964
_diffrn_measured_fraction_theta_max 0.9202
_diffrn_measurement_details
;
List of Runs (angles in degrees, time in seconds):

  # Type    Start    End  Width  t~exp~   \w     \q     \k     \f   Frames
#--------------------------------------------------------------------------
  1  \w     56.00  88.00   0.50    9.09    --   -0.30  38.00-150.00   64
  2  \w    -23.00  28.00   0.50    9.09    --   -0.30  38.00 -90.00  102
  3  \w    -19.00  89.00   0.50    9.09    --   -0.30  19.00 120.00  216
  4  \w     -7.00  73.00   0.50    9.09    --   -0.30  38.00 -60.00  160
  5  \w     27.00  87.00   0.50    9.09    --   -0.30  38.00-180.00  120
  6  \w     37.00  74.00   0.50    9.09    --   -0.30  38.00 -30.00   74
;
_diffrn_measurement_device 'four-circle diffractometer'
_diffrn_measurement_device_type 'XtaLAB Pro: Kappa single'
_diffrn_measurement_method '\w scans'
_diffrn_orient_matrix_type 'CrysAlisPro convention (1999,Acta A55,543-557)'
_diffrn_orient_matrix_UB_11 -0.0346479000
_diffrn_orient_matrix_UB_12 -0.0270376000
_diffrn_orient_matrix_UB_13 0.0166315000
_diffrn_orient_matrix_UB_21 -0.0608417000
_diffrn_orient_matrix_UB_22 0.0151042000
_diffrn_orient_matrix_UB_23 -0.0143856000
_diffrn_orient_matrix_UB_31 0.0009964000
_diffrn_orient_matrix_UB_32 -0.0186253000
_diffrn_orient_matrix_UB_33 -0.0358370000
_diffrn_radiation_monochromator mirrors
_diffrn_radiation_probe x-ray
_diffrn_radiation_type 'Mo K\a'
_diffrn_radiation_wavelength 0.71073
_diffrn_reflns_av_R_equivalents 0.0286
_diffrn_reflns_av_unetI/netI 0.0205
_diffrn_reflns_Laue_measured_fraction_full 0.996
_diffrn_reflns_Laue_measured_fraction_max 0.920
_diffrn_reflns_limit_h_max 14
_diffrn_reflns_limit_h_min -14
_diffrn_reflns_limit_k_max 27
_diffrn_reflns_limit_k_min -28
_diffrn_reflns_limit_l_max 24
_diffrn_reflns_limit_l_min -21
_diffrn_reflns_number 54264
_diffrn_reflns_point_group_measured_fraction_full 0.996
_diffrn_reflns_point_group_measured_fraction_max 0.920
_diffrn_reflns_theta_full 26.000
_diffrn_reflns_theta_max 30.742
_diffrn_reflns_theta_min 3.649
_diffrn_source 'microfocus sealed X-ray tube'
_diffrn_source_type 'Rigaku mm003 (Mo) X-ray Source'
_exptl_absorpt_coefficient_mu 1.274
_exptl_absorpt_correction_T_max 1.00000
_exptl_absorpt_correction_T_min 0.55077
_exptl_absorpt_correction_type multi-scan
_exptl_absorpt_process_details
;
CrysAlisPro 1.171.39.7b (Rigaku Oxford Diffraction, 2015)
Empirical absorption correction using spherical harmonics,
 implemented in SCALE3 ABSPACK scaling algorithm.
;
_exptl_crystal_colour 'dark brown'
_exptl_crystal_density_diffrn 1.572
_exptl_crystal_description prism
_exptl_crystal_F_000 1632
_exptl_crystal_recrystallization_method 'Re-crystallisation from solvent: acetonitrile / water'
_exptl_crystal_size_max 0.30
_exptl_crystal_size_mid 0.24
_exptl_crystal_size_min 0.14
_refine_diff_density_max 0.420
_refine_diff_density_min -0.243
_refine_diff_density_rms 0.055
_refine_ls_extinction_method none
_refine_ls_goodness_of_fit_ref 1.045
_refine_ls_hydrogen_treatment constr
_refine_ls_matrix_type full
_refine_ls_number_parameters 437
_refine_ls_number_reflns 9665
_refine_ls_number_restraints 0
_refine_ls_restrained_S_all 1.045
_refine_ls_R_factor_all 0.0287
_refine_ls_R_factor_gt 0.0242
_refine_ls_shift/su_max 0.004
_refine_ls_shift/su_mean 0.000
_refine_ls_structure_factor_coef Fsqd
_refine_ls_weighting_details 'w=1/[\s^2^(Fo^2^)+(0.0344P)^2^+1.0027P] where P=(Fo^2^+2Fc^2^)/3'
_refine_ls_weighting_scheme calc
_refine_ls_wR_factor_gt 0.0634
_refine_ls_wR_factor_ref 0.0652
_reflns_Friedel_coverage 0.000
_reflns_number_gt 8636
_reflns_number_total 9670
_reflns_threshold_expression 'I > 2\s(I)'
_cod_data_source_file c7dt00377c2.cif
_cod_data_source_block TF343
_cod_depositor_comments 'Adding full bibliography for 7042394--7042397.cif.'
_cod_original_cell_volume 3367.36(16)
_cod_database_code 7042397
_shelx_space_group_comment
;
The symmetry employed for this shelxl refinement is uniquely defined
by the following loop, which should always be used as a source of
symmetry information in preference to the above space-group names.
They are only intended as comments.
;
_reflns_odcompleteness_completeness 99.64
_reflns_odcompleteness_iscentric 1
_reflns_odcompleteness_theta 26.32
_olex2_refinement_description
;
1. Fixed Uiso
 At 1.2 times of:
  All C(H) groups
 At 1.5 times of:
  All C(H,H,H) groups
2.a Aromatic/amide H refined with riding coordinates:
 C7(H7), C3'B(H3'B), C1'B(H1'B), C2'B(H2'B), C4(H4), C4'B(H4'B), C6(H6),
 C5'B(H5'B), C5'(H5'), C5(H5), C4B(H4B), C3'(H3'), C5B(H5B), C2'(H2'), C1'(H1'),
  C4'(H4'), C7B(H7B), C6B(H6B)
2.b Idealised Me refined as rotating group:
 C13B(H13D,H13E,H13F), C12B(H12D,H12E,H12F), C13(H13A,H13B,H13C), C12(H12A,
 H12B,H12C)
;
_shelx_shelxl_version_number 2014/7
_olex2_submission_special_instructions 'No special instructions were received'
_oxdiff_exptl_absorpt_empirical_details
;
Empirical correction (ABSPACK) includes:
- Absorption correction using spherical harmonics
- Frame scaling
- Detector area scaling
;
_oxdiff_exptl_absorpt_empirical_full_max 2.138
_oxdiff_exptl_absorpt_empirical_full_min 0.706

loop_
_space_group_symop_operation_xyz
'x, y, z'
'-x+1/2, y+1/2, -z+1/2'
'-x, -y, -z'
'x-1/2, -y-1/2, z-1/2'

loop_
_atom_site_label
_atom_site_type_symbol
_atom_site_fract_x
_atom_site_fract_y
_atom_site_fract_z
_atom_site_U_iso_or_equiv
_atom_site_adp_type
_atom_site_occupancy
_atom_site_site_symmetry_order
_atom_site_calc_flag
_atom_site_refinement_flags_posn
Co1 Co 0.19806(2) 0.71812(2) 0.25068(2) 0.01759(4) Uani 1 1 d .
Co1B Co 0.24723(2) 0.43718(2) 0.82101(2) 0.01994(4) Uani 1 1 d .
S1 S 0.35063(3) 0.65645(2) 0.30538(2) 0.01850(6) Uani 1 1 d .
S2 S 0.10474(3) 0.72677(2) 0.35708(2) 0.02216(6) Uani 1 1 d .
S1B S 0.42452(3) 0.40246(2) 0.88289(2) 0.02115(6) Uani 1 1 d .
S2B S 0.16911(3) 0.46699(2) 0.92768(2) 0.03012(8) Uani 1 1 d .
O1 O 0.23535(9) 0.62555(5) 0.55380(5) 0.02497(18) Uani 1 1 d .
O1B O 0.37655(10) 0.44896(6) 1.14188(6) 0.0330(2) Uani 1 1 d .
N1 N 0.53089(10) 0.60540(5) 0.45114(6) 0.02055(19) Uani 1 1 d .
N2 N 0.43013(10) 0.57937(5) 0.59907(6) 0.02110(19) Uani 1 1 d .
N1B N 0.60201(10) 0.35584(6) 1.02782(6) 0.0241(2) Uani 1 1 d .
N2B N 0.55760(10) 0.39084(6) 1.18556(6) 0.0227(2) Uani 1 1 d .
C1B C 0.49964(11) 0.39258(6) 1.04401(7) 0.0187(2) Uani 1 1 d .
C9 C 0.31791(11) 0.65320(6) 0.40355(6) 0.01659(19) Uani 1 1 d .
C1 C 0.40912(11) 0.62159(5) 0.46438(6) 0.01703(19) Uani 1 1 d .
C10 C 0.20497(11) 0.68312(6) 0.42596(6) 0.0179(2) Uani 1 1 d .
C8 C 0.60773(11) 0.57545(6) 0.51251(7) 0.0205(2) Uani 1 1 d .
C9B C 0.40228(11) 0.41581(6) 0.98164(7) 0.0185(2) Uani 1 1 d .
C3 C 0.55679(12) 0.56106(5) 0.58581(7) 0.0192(2) Uani 1 1 d .
C2B C 0.47874(11) 0.40942(6) 1.12503(7) 0.0210(2) Uani 1 1 d .
C2 C 0.36115(11) 0.60906(6) 0.54095(7) 0.0186(2) Uani 1 1 d .
C10B C 0.28754(11) 0.44533(6) 1.00182(7) 0.0215(2) Uani 1 1 d .
C8B C 0.68674(12) 0.33495(7) 1.09088(7) 0.0252(2) Uani 1 1 d .
C7 C 0.74034(13) 0.55802(8) 0.50224(8) 0.0301(3) Uani 1 1 d .
H7 H 0.7758 0.5673 0.4534 0.036 Uiso 1 1 calc R
C3B C 0.66505(12) 0.35274(6) 1.16963(7) 0.0212(2) Uani 1 1 d .
C11B C 0.25745(12) 0.45540(7) 1.08720(7) 0.0249(2) Uani 1 1 d .
C3'B C 0.13203(13) 0.49232(7) 0.73807(8) 0.0289(3) Uani 1 1 d .
H3'B H 0.0855 0.5331 0.7474 0.035 Uiso 1 1 calc R
C1'B C 0.18306(14) 0.37897(8) 0.72455(8) 0.0315(3) Uani 1 1 d .
H1'B H 0.1765 0.3307 0.7234 0.038 Uiso 1 1 calc R
C2'B C 0.08209(13) 0.42510(7) 0.74302(8) 0.0290(3) Uani 1 1 d .
H2'B H -0.0037 0.4130 0.7563 0.035 Uiso 1 1 calc R
C4 C 0.63753(13) 0.52901(6) 0.64707(7) 0.0256(2) Uani 1 1 d .
H4 H 0.6033 0.5188 0.6961 0.031 Uiso 1 1 calc R
C11 C 0.17727(12) 0.68535(7) 0.51234(7) 0.0247(2) Uani 1 1 d .
C4'B C 0.26392(14) 0.48793(8) 0.71673(8) 0.0310(3) Uani 1 1 d .
H4'B H 0.3210 0.5253 0.7095 0.037 Uiso 1 1 calc R
C6 C 0.81762(13) 0.52759(8) 0.56310(9) 0.0326(3) Uani 1 1 d .
H6 H 0.9068 0.5165 0.5563 0.039 Uiso 1 1 calc R
C13B C 0.21033(14) 0.52767(8) 1.10197(9) 0.0326(3) Uani 1 1 d .
H13D H 0.2018 0.5339 1.1587 0.049 Uiso 1 1 calc GR
H13E H 0.1244 0.5351 1.0722 0.049 Uiso 1 1 calc GR
H13F H 0.2745 0.5604 1.0846 0.049 Uiso 1 1 calc GR
C5'B C 0.29546(14) 0.41792(8) 0.70806(7) 0.0314(3) Uani 1 1 d .
H5'B H 0.3771 0.4003 0.6938 0.038 Uiso 1 1 calc R
C5' C 0.25503(16) 0.72207(8) 0.13741(8) 0.0337(3) Uani 1 1 d .
H5' H 0.3256 0.6976 0.1176 0.040 Uiso 1 1 calc R
C5 C 0.76562(13) 0.51276(7) 0.63547(8) 0.0293(3) Uani 1 1 d .
H5 H 0.8199 0.4912 0.6767 0.035 Uiso 1 1 calc R
C4B C 0.75400(13) 0.32967(7) 1.23297(7) 0.0272(3) Uani 1 1 d .
H4B H 0.7406 0.3417 1.2860 0.033 Uiso 1 1 calc R
C3' C 0.13649(19) 0.80541(8) 0.19380(9) 0.0421(4) Uani 1 1 d .
H3' H 0.1138 0.8466 0.2188 0.050 Uiso 1 1 calc R
C5B C 0.85954(15) 0.28993(8) 1.21774(9) 0.0355(3) Uani 1 1 d .
H5B H 0.9190 0.2745 1.2605 0.043 Uiso 1 1 calc R
C2' C 0.04973(16) 0.75193(10) 0.17097(8) 0.0440(4) Uani 1 1 d .
H2' H -0.0421 0.7508 0.1775 0.053 Uiso 1 1 calc R
C1' C 0.12221(17) 0.70014(9) 0.13656(8) 0.0392(3) Uani 1 1 d .
H1' H 0.0879 0.6580 0.1164 0.047 Uiso 1 1 calc R
C12B C 0.15949(16) 0.40191(9) 1.11128(9) 0.0369(3) Uani 1 1 d .
H12D H 0.1958 0.3563 1.1041 0.055 Uiso 1 1 calc GR
H12E H 0.0759 0.4067 1.0781 0.055 Uiso 1 1 calc GR
H12F H 0.1439 0.4084 1.1670 0.055 Uiso 1 1 calc GR
C13 C 0.24124(18) 0.74908(8) 0.55091(8) 0.0376(3) Uani 1 1 d .
H13A H 0.2251 0.7503 0.6071 0.056 Uiso 1 1 calc GR
H13B H 0.2030 0.7897 0.5242 0.056 Uiso 1 1 calc GR
H13C H 0.3366 0.7480 0.5462 0.056 Uiso 1 1 calc GR
C4' C 0.26318(17) 0.78737(8) 0.17320(8) 0.0370(3) Uani 1 1 d .
H4' H 0.3407 0.8143 0.1818 0.044 Uiso 1 1 calc R
C7B C 0.79588(16) 0.29380(10) 1.07711(9) 0.0429(4) Uani 1 1 d .
H7B H 0.8108 0.2812 1.0245 0.051 Uiso 1 1 calc R
C6B C 0.88102(17) 0.27175(10) 1.13979(9) 0.0467(4) Uani 1 1 d .
H6B H 0.9546 0.2441 1.1302 0.056 Uiso 1 1 calc R
C12 C 0.03153(15) 0.68053(11) 0.52435(10) 0.0485(5) Uani 1 1 d .
H12A H -0.0067 0.6407 0.4960 0.073 Uiso 1 1 calc GR
H12B H -0.0137 0.7218 0.5038 0.073 Uiso 1 1 calc GR
H12C H 0.0208 0.6760 0.5810 0.073 Uiso 1 1 calc GR

loop_
_atom_site_aniso_label
_atom_site_aniso_U_11
_atom_site_aniso_U_22
_atom_site_aniso_U_33
_atom_site_aniso_U_23
_atom_site_aniso_U_13
_atom_site_aniso_U_12
Co1 0.02044(8) 0.01953(8) 0.01251(7) 0.00203(5) -0.00021(5) 0.00363(5)
Co1B 0.01619(7) 0.02737(9) 0.01606(8) 0.00329(6) 0.00025(5) 0.00125(6)
S1 0.01910(12) 0.02323(13) 0.01316(11) 0.00200(10) 0.00144(9) 0.00463(10)
S2 0.02042(13) 0.03047(15) 0.01544(12) 0.00269(11) 0.00080(10) 0.00877(11)
S1B 0.01749(12) 0.03103(15) 0.01511(12) 0.00388(11) 0.00245(9) 0.00452(10)
S2B 0.01948(13) 0.0501(2) 0.02063(14) -0.00036(13) 0.00078(11) 0.01233(13)
O1 0.0245(4) 0.0314(5) 0.0200(4) 0.0100(3) 0.0077(3) 0.0068(3)
O1B 0.0277(5) 0.0509(6) 0.0199(4) -0.0097(4) -0.0016(3) 0.0147(4)
N1 0.0192(4) 0.0262(5) 0.0158(4) 0.0009(4) -0.0011(3) 0.0036(4)
N2 0.0264(5) 0.0201(4) 0.0166(4) 0.0033(4) 0.0008(4) 0.0006(4)
N1B 0.0217(5) 0.0347(6) 0.0157(4) 0.0043(4) 0.0012(4) 0.0073(4)
N2B 0.0231(5) 0.0281(5) 0.0167(4) -0.0002(4) -0.0001(4) -0.0009(4)
C1B 0.0177(5) 0.0231(5) 0.0155(5) 0.0025(4) 0.0016(4) -0.0003(4)
C9 0.0186(5) 0.0180(5) 0.0130(4) 0.0012(4) 0.0004(4) 0.0003(4)
C1 0.0204(5) 0.0173(5) 0.0133(4) 0.0007(4) 0.0005(4) 0.0007(4)
C10 0.0184(5) 0.0205(5) 0.0146(5) 0.0014(4) 0.0002(4) 0.0007(4)
C8 0.0212(5) 0.0219(5) 0.0175(5) -0.0007(4) -0.0037(4) 0.0021(4)
C9B 0.0171(5) 0.0232(5) 0.0153(5) 0.0016(4) 0.0013(4) -0.0001(4)
C3 0.0245(5) 0.0141(5) 0.0179(5) -0.0004(4) -0.0038(4) -0.0007(4)
C2B 0.0203(5) 0.0252(5) 0.0176(5) -0.0015(4) 0.0019(4) -0.0004(4)
C2 0.0223(5) 0.0177(5) 0.0160(5) 0.0013(4) 0.0022(4) 0.0008(4)
C10B 0.0194(5) 0.0273(6) 0.0177(5) 0.0000(4) 0.0014(4) 0.0024(4)
C8B 0.0234(5) 0.0340(6) 0.0181(5) 0.0050(5) 0.0005(4) 0.0062(5)
C7 0.0230(6) 0.0430(8) 0.0236(6) 0.0025(5) -0.0014(5) 0.0072(5)
C3B 0.0217(5) 0.0233(5) 0.0180(5) 0.0033(4) -0.0005(4) -0.0024(4)
C11B 0.0209(5) 0.0351(6) 0.0190(5) -0.0018(5) 0.0022(4) 0.0056(5)
C3'B 0.0295(6) 0.0322(7) 0.0239(6) 0.0063(5) -0.0039(5) 0.0047(5)
C1'B 0.0335(7) 0.0323(7) 0.0271(6) -0.0026(5) -0.0067(5) 0.0005(5)
C2'B 0.0204(5) 0.0379(7) 0.0273(6) 0.0045(5) -0.0056(5) -0.0023(5)
C4 0.0327(6) 0.0214(5) 0.0211(5) 0.0040(5) -0.0063(5) 0.0007(5)
C11 0.0260(6) 0.0328(6) 0.0157(5) 0.0066(5) 0.0045(4) 0.0117(5)
C4'B 0.0320(6) 0.0412(7) 0.0195(6) 0.0082(5) 0.0001(5) -0.0088(6)
C6 0.0245(6) 0.0397(7) 0.0318(7) 0.0003(6) -0.0069(5) 0.0074(5)
C13B 0.0288(6) 0.0387(7) 0.0305(7) -0.0074(6) 0.0037(5) 0.0089(5)
C5'B 0.0269(6) 0.0513(8) 0.0158(5) -0.0018(5) 0.0004(5) 0.0058(6)
C5' 0.0442(8) 0.0417(8) 0.0161(5) 0.0075(5) 0.0085(5) 0.0188(6)
C5 0.0312(6) 0.0254(6) 0.0286(6) 0.0036(5) -0.0118(5) 0.0043(5)
C4B 0.0303(6) 0.0317(6) 0.0186(5) 0.0042(5) -0.0043(5) -0.0006(5)
C3' 0.0713(11) 0.0324(7) 0.0246(6) 0.0133(6) 0.0156(7) 0.0259(7)
C5B 0.0338(7) 0.0452(8) 0.0256(6) 0.0093(6) -0.0074(5) 0.0094(6)
C2' 0.0326(7) 0.0766(12) 0.0224(6) 0.0190(7) -0.0009(5) 0.0198(8)
C1' 0.0532(9) 0.0460(8) 0.0161(6) 0.0015(6) -0.0097(6) -0.0012(7)
C12B 0.0381(7) 0.0453(8) 0.0286(7) 0.0035(6) 0.0102(6) -0.0030(6)
C13 0.0619(10) 0.0321(7) 0.0177(6) -0.0039(5) -0.0021(6) 0.0181(7)
C4' 0.0510(9) 0.0357(7) 0.0253(6) 0.0120(6) 0.0090(6) -0.0037(6)
C7B 0.0400(8) 0.0671(11) 0.0213(6) 0.0033(7) 0.0009(6) 0.0285(8)
C6B 0.0402(8) 0.0690(11) 0.0301(7) 0.0055(7) -0.0019(6) 0.0315(8)
C12 0.0279(7) 0.0856(13) 0.0344(8) 0.0248(8) 0.0154(6) 0.0205(8)

loop_
_atom_type_symbol
_atom_type_description
_atom_type_scat_dispersion_real
_atom_type_scat_dispersion_imag
_atom_type_scat_source
C C 0.0033 0.0016 'International Tables Vol C Tables 4.2.6.8 and 6.1.1.4'
H H 0.0000 0.0000 'International Tables Vol C Tables 4.2.6.8 and 6.1.1.4'
Co Co 0.3494 0.9721 'International Tables Vol C Tables 4.2.6.8 and 6.1.1.4'
N N 0.0061 0.0033 'International Tables Vol C Tables 4.2.6.8 and 6.1.1.4'
O O 0.0106 0.0060 'International Tables Vol C Tables 4.2.6.8 and 6.1.1.4'
S S 0.1246 0.1234 'International Tables Vol C Tables 4.2.6.8 and 6.1.1.4'

loop_
_geom_angle_atom_site_label_1
_geom_angle_atom_site_label_2
_geom_angle_atom_site_label_3
_geom_angle
S1 Co1 S2 92.298(12)
C5' Co1 S1 99.99(4)
C5' Co1 S2 167.71(4)
C3' Co1 S1 150.58(6)
C3' Co1 S2 101.13(4)
C3' Co1 C5' 68.10(6)
C3' Co1 C2' 40.24(8)
C3' Co1 C1' 67.96(7)
C3' Co1 C4' 40.44(7)
C2' Co1 S1 160.83(6)
C2' Co1 S2 100.14(4)
C2' Co1 C5' 67.89(6)
C2' Co1 C1' 40.41(7)
C1' Co1 S1 120.94(5)
C1' Co1 S2 131.17(5)
C1' Co1 C5' 40.39(7)
C4' Co1 S1 113.31(5)
C4' Co1 S2 133.62(5)
C4' Co1 C5' 40.49(6)
C4' Co1 C2' 67.74(7)
C4' Co1 C1' 67.90(7)
S1B Co1B S2B 91.973(13)
C3'B Co1B S1B 156.45(4)
C3'B Co1B S2B 101.72(4)
C1'B Co1B S1B 114.26(4)
C1'B Co1B S2B 135.70(4)
C1'B Co1B C3'B 68.18(6)
C1'B Co1B C2'B 40.61(6)
C1'B Co1B C5'B 40.58(6)
C2'B Co1B S1B 153.15(4)
C2'B Co1B S2B 103.46(4)
C2'B Co1B C3'B 40.42(6)
C4'B Co1B S1B 116.82(4)
C4'B Co1B S2B 131.84(5)
C4'B Co1B C3'B 40.56(5)
C4'B Co1B C1'B 68.24(6)
C4'B Co1B C2'B 68.15(5)
C4'B Co1B C5'B 40.58(6)
C5'B Co1B S1B 97.95(4)
C5'B Co1B S2B 169.85(4)
C5'B Co1B C3'B 68.22(6)
C5'B Co1B C2'B 68.24(6)
C9 S1 Co1 104.24(4)
C10 S2 Co1 104.81(4)
C9B S1B Co1B 104.53(4)
C10B S2B Co1B 105.30(4)
C2 O1 C11 117.36(9)
C2B O1B C11B 121.71(10)
C1 N1 C8 116.96(10)
C2 N2 C3 116.39(10)
C1B N1B C8B 117.01(10)
C2B N2B C3B 116.42(10)
N1B C1B C9B 121.32(10)
N1B C1B C2B 120.67(10)
C2B C1B C9B 117.99(10)
C1 C9 S1 122.02(8)
C10 C9 S1 119.26(8)
C10 C9 C1 118.69(10)
N1 C1 C9 121.94(10)
N1 C1 C2 120.62(10)
C2 C1 C9 117.43(10)
C9 C10 S2 119.20(8)
C9 C10 C11 120.79(10)
C11 C10 S2 119.58(8)
N1 C8 C3 121.37(10)
N1 C8 C7 119.51(11)
C3 C8 C7 119.12(11)
C1B C9B S1B 121.05(8)
C10B C9B S1B 119.56(9)
C10B C9B C1B 119.29(10)
N2 C3 C8 120.86(10)
N2 C3 C4 119.17(11)
C4 C3 C8 119.94(11)
O1B C2B C1B 120.98(10)
N2B C2B O1B 115.35(10)
N2B C2B C1B 123.60(11)
O1 C2 C1 120.15(10)
N2 C2 O1 116.07(10)
N2 C2 C1 123.71(11)
C9B C10B S2B 118.61(9)
C9B C10B C11B 122.75(10)
C11B C10B S2B 118.53(8)
N1B C8B C3B 121.30(11)
N1B C8B C7B 119.38(12)
C7B C8B C3B 119.30(11)
C8 C7 H7 120.1
C6 C7 C8 119.90(13)
C6 C7 H7 120.1
N2B C3B C8B 120.98(11)
N2B C3B C4B 119.47(11)
C4B C3B C8B 119.54(11)
O1B C11B C10B 111.47(9)
O1B C11B C13B 103.35(11)
O1B C11B C12B 107.09(11)
C10B C11B C13B 111.76(11)
C10B C11B C12B 110.91(11)
C13B C11B C12B 111.95(11)
Co1B C3'B H3'B 126.3
C2'B C3'B Co1B 69.78(7)
C2'B C3'B H3'B 126.0
C2'B C3'B C4'B 107.99(12)
C4'B C3'B Co1B 69.49(7)
C4'B C3'B H3'B 126.0
Co1B C1'B H1'B 126.0
C2'B C1'B Co1B 69.79(8)
C2'B C1'B H1'B 126.0
C5'B C1'B Co1B 69.74(8)
C5'B C1'B H1'B 126.0
C5'B C1'B C2'B 107.96(13)
Co1B C2'B H2'B 126.2
C3'B C2'B Co1B 69.80(7)
C3'B C2'B C1'B 108.04(12)
C3'B C2'B H2'B 126.0
C1'B C2'B Co1B 69.60(7)
C1'B C2'B H2'B 126.0
C3 C4 H4 120.2
C5 C4 C3 119.66(12)
C5 C4 H4 120.2
O1 C11 C10 109.75(9)
O1 C11 C13 108.27(10)
O1 C11 C12 104.01(11)
C10 C11 C13 109.11(11)
C10 C11 C12 113.36(11)
C12 C11 C13 112.13(13)
Co1B C4'B H4'B 125.8
C3'B C4'B Co1B 69.95(7)
C3'B C4'B H4'B 125.9
C5'B C4'B Co1B 69.87(8)
C5'B C4'B C3'B 108.15(12)
C5'B C4'B H4'B 125.9
C7 C6 H6 119.7
C7 C6 C5 120.57(13)
C5 C6 H6 119.7
C11B C13B H13D 109.5
C11B C13B H13E 109.5
C11B C13B H13F 109.5
H13D C13B H13E 109.5
H13D C13B H13F 109.5
H13E C13B H13F 109.5
Co1B C5'B H5'B 126.3
C1'B C5'B Co1B 69.67(8)
C1'B C5'B H5'B 126.1
C4'B C5'B Co1B 69.55(7)
C4'B C5'B C1'B 107.86(12)
C4'B C5'B H5'B 126.1
Co1 C5' H5' 126.5
C1' C5' Co1 69.47(8)
C1' C5' H5' 126.3
C1' C5' C4' 107.36(13)
C4' C5' Co1 69.23(8)
C4' C5' H5' 126.3
C4 C5 C6 120.80(12)
C4 C5 H5 119.6
C6 C5 H5 119.6
C3B C4B H4B 120.1
C5B C4B C3B 119.85(12)
C5B C4B H4B 120.1
Co1 C3' H3' 125.6
C2' C3' Co1 70.08(8)
C2' C3' H3' 126.0
C2' C3' C4' 108.01(14)
C4' C3' Co1 69.94(8)
C4' C3' H3' 126.0
C4B C5B H5B 119.6
C4B C5B C6B 120.86(12)
C6B C5B H5B 119.6
Co1 C2' H2' 126.1
C3' C2' Co1 69.68(9)
C3' C2' H2' 125.8
C3' C2' C1' 108.32(14)
C1' C2' Co1 69.96(8)
C1' C2' H2' 125.8
Co1 C1' H1' 125.8
C5' C1' Co1 70.14(8)
C5' C1' H1' 126.0
C2' C1' Co1 69.63(8)
C2' C1' C5' 108.02(15)
C2' C1' H1' 126.0
C11B C12B H12D 109.5
C11B C12B H12E 109.5
C11B C12B H12F 109.5
H12D C12B H12E 109.5
H12D C12B H12F 109.5
H12E C12B H12F 109.5
C11 C13 H13A 109.5
C11 C13 H13B 109.5
C11 C13 H13C 109.5
H13A C13 H13B 109.5
H13A C13 H13C 109.5
H13B C13 H13C 109.5
Co1 C4' H4' 125.8
C5' C4' Co1 70.29(8)
C5' C4' H4' 125.9
C3' C4' Co1 69.62(8)
C3' C4' C5' 108.29(15)
C3' C4' H4' 125.9
C8B C7B H7B 119.9
C6B C7B C8B 120.14(14)
C6B C7B H7B 119.9
C5B C6B H6B 119.8
C7B C6B C5B 120.31(14)
C7B C6B H6B 119.8
C11 C12 H12A 109.5
C11 C12 H12B 109.5
C11 C12 H12C 109.5
H12A C12 H12B 109.5
H12A C12 H12C 109.5
H12B C12 H12C 109.5

loop_
_geom_bond_atom_site_label_1
_geom_bond_atom_site_label_2
_geom_bond_distance
Co1 S1 2.1145(3)
Co1 S2 2.1179(3)
Co1 C5' 2.0553(13)
Co1 C3' 2.0370(14)
Co1 C2' 2.0422(14)
Co1 C1' 2.0465(13)
Co1 C4' 2.0413(14)
Co1B S1B 2.1145(3)
Co1B S2B 2.1206(3)
Co1B C3'B 2.0545(13)
Co1B C1'B 2.0517(14)
Co1B C2'B 2.0543(13)
Co1B C4'B 2.0484(13)
Co1B C5'B 2.0526(13)
S1 C9 1.7263(11)
S2 C10 1.7086(11)
S1B C9B 1.7282(11)
S2B C10B 1.7133(12)
O1 C2 1.3556(14)
O1 C11 1.4650(14)
O1B C2B 1.3479(15)
O1B C11B 1.4620(15)
N1 C1 1.3167(14)
N1 C8 1.3750(15)
N2 C3 1.3746(16)
N2 C2 1.2948(15)
N1B C1B 1.3153(15)
N1B C8B 1.3731(15)
N2B C2B 1.2957(15)
N2B C3B 1.3707(16)
C1B C9B 1.4545(15)
C1B C2B 1.4458(16)
C9 C1 1.4609(15)
C9 C10 1.3734(15)
C1 C2 1.4473(15)
C10 C11 1.5155(16)
C8 C3 1.4162(17)
C8 C7 1.4166(17)
C9B C10B 1.3729(16)
C3 C4 1.4117(16)
C10B C11B 1.5180(16)
C8B C3B 1.4154(17)
C8B C7B 1.4087(19)
C7 H7 0.9500
C7 C6 1.3751(18)
C3B C4B 1.4139(17)
C11B C13B 1.5254(19)
C11B C12B 1.528(2)
C3'B H3'B 0.9500
C3'B C2'B 1.419(2)
C3'B C4'B 1.4222(19)
C1'B H1'B 0.9500
C1'B C2'B 1.425(2)
C1'B C5'B 1.423(2)
C2'B H2'B 0.9500
C4 H4 0.9500
C4 C5 1.3719(19)
C11 C13 1.529(2)
C11 C12 1.5165(19)
C4'B H4'B 0.9500
C4'B C5'B 1.422(2)
C6 H6 0.9500
C6 C5 1.409(2)
C13B H13D 0.9800
C13B H13E 0.9800
C13B H13F 0.9800
C5'B H5'B 0.9500
C5' H5' 0.9500
C5' C1' 1.416(2)
C5' C4' 1.417(2)
C5 H5 0.9500
C4B H4B 0.9500
C4B C5B 1.370(2)
C3' H3' 0.9500
C3' C2' 1.403(3)
C3' C4' 1.410(2)
C5B H5B 0.9500
C5B C6B 1.404(2)
C2' H2' 0.9500
C2' C1' 1.412(2)
C1' H1' 0.9500
C12B H12D 0.9800
C12B H12E 0.9800
C12B H12F 0.9800
C13 H13A 0.9800
C13 H13B 0.9800
C13 H13C 0.9800
C4' H4' 0.9500
C7B H7B 0.9500
C7B C6B 1.378(2)
C6B H6B 0.9500
C12 H12A 0.9800
C12 H12B 0.9800
C12 H12C 0.9800

loop_
_geom_torsion_atom_site_label_1
_geom_torsion_atom_site_label_2
_geom_torsion_atom_site_label_3
_geom_torsion_atom_site_label_4
_geom_torsion
Co1 S1 C9 C1 -172.99(8)
Co1 S1 C9 C10 4.81(10)
Co1 S2 C10 C9 0.39(10)
Co1 S2 C10 C11 172.87(9)
Co1 C5' C1' C2' 59.56(9)
Co1 C5' C4' C3' -59.46(9)
Co1 C3' C2' C1' -59.50(10)
Co1 C3' C4' C5' 59.88(10)
Co1 C2' C1' C5' -59.88(10)
Co1B S1B C9B C1B 174.57(9)
Co1B S1B C9B C10B -1.69(11)
Co1B S2B C10B C9B 0.54(11)
Co1B S2B C10B C11B -175.56(9)
Co1B C3'B C2'B C1'B -59.31(9)
Co1B C3'B C4'B C5'B 59.66(9)
Co1B C1'B C2'B C3'B 59.43(9)
Co1B C1'B C5'B C4'B -59.29(9)
Co1B C4'B C5'B C1'B 59.36(9)
S1 C9 C1 N1 12.94(16)
S1 C9 C1 C2 -167.64(8)
S1 C9 C10 S2 -3.59(14)
S1 C9 C10 C11 -175.98(9)
S2 C10 C11 O1 156.81(8)
S2 C10 C11 C13 -84.71(12)
S2 C10 C11 C12 41.01(16)
S1B C9B C10B S2B 0.79(15)
S1B C9B C10B C11B 176.72(10)
S2B C10B C11B O1B -167.49(9)
S2B C10B C11B C13B -52.39(14)
S2B C10B C11B C12B 73.29(14)
N1 C1 C2 O1 -179.60(11)
N1 C1 C2 N2 -2.98(18)
N1 C8 C3 N2 -2.85(17)
N1 C8 C3 C4 178.72(11)
N1 C8 C7 C6 -179.53(13)
N2 C3 C4 C5 -177.64(11)
N1B C1B C9B S1B -5.71(16)
N1B C1B C9B C10B 170.56(12)
N1B C1B C2B O1B 177.75(12)
N1B C1B C2B N2B 0.83(19)
N1B C8B C3B N2B 0.76(19)
N1B C8B C3B C4B 179.42(12)
N1B C8B C7B C6B -179.26(17)
N2B C3B C4B C5B 178.14(13)
C1B N1B C8B C3B -0.48(19)
C1B N1B C8B C7B 178.16(14)
C1B C9B C10B S2B -175.54(9)
C1B C9B C10B C11B 0.40(18)
C9 C1 C2 O1 0.98(16)
C9 C1 C2 N2 177.60(11)
C9 C10 C11 O1 -30.83(16)
C9 C10 C11 C13 87.65(14)
C9 C10 C11 C12 -146.63(13)
C1 N1 C8 C3 1.65(17)
C1 N1 C8 C7 -178.87(12)
C1 C9 C10 S2 174.27(8)
C1 C9 C10 C11 1.88(17)
C10 C9 C1 N1 -164.86(11)
C10 C9 C1 C2 14.55(16)
C8 N1 C1 C9 -179.54(10)
C8 N1 C1 C2 1.06(16)
C8 C3 C4 C5 0.81(18)
C8 C7 C6 C5 0.8(2)
C9B C1B C2B O1B -3.99(17)
C9B C1B C2B N2B 179.10(11)
C9B C10B C11B O1B 16.58(18)
C9B C10B C11B C13B 131.67(13)
C9B C10B C11B C12B -102.65(14)
C3 N2 C2 O1 178.52(10)
C3 N2 C2 C1 1.77(17)
C3 C8 C7 C6 0.0(2)
C3 C4 C5 C6 -0.1(2)
C2B O1B C11B C10B -28.69(17)
C2B O1B C11B C13B -148.86(12)
C2B O1B C11B C12B 92.78(14)
C2B N2B C3B C8B -0.21(18)
C2B N2B C3B C4B -178.87(12)
C2B C1B C9B S1B 176.04(9)
C2B C1B C9B C10B -7.70(17)
C2 O1 C11 C10 46.32(14)
C2 O1 C11 C13 -72.68(13)
C2 O1 C11 C12 167.90(12)
C2 N2 C3 C8 1.02(16)
C2 N2 C3 C4 179.46(11)
C8B N1B C1B C9B -178.47(11)
C8B N1B C1B C2B -0.26(18)
C8B C3B C4B C5B -0.5(2)
C8B C7B C6B C5B 0.2(3)
C7 C8 C3 N2 177.67(11)
C7 C8 C3 C4 -0.76(17)
C7 C6 C5 C4 -0.7(2)
C3B N2B C2B O1B -177.62(11)
C3B N2B C2B C1B -0.55(18)
C3B C8B C7B C6B -0.6(3)
C3B C4B C5B C6B 0.1(2)
C11B O1B C2B N2B -159.18(12)
C11B O1B C2B C1B 23.66(18)
C3'B C4'B C5'B Co1B -59.71(9)
C3'B C4'B C5'B C1'B -0.35(15)
C2'B C3'B C4'B Co1B -59.37(9)
C2'B C3'B C4'B C5'B 0.29(14)
C2'B C1'B C5'B Co1B 59.56(9)
C2'B C1'B C5'B C4'B 0.27(15)
C11 O1 C2 N2 149.98(11)
C11 O1 C2 C1 -33.14(15)
C4'B C3'B C2'B Co1B 59.18(9)
C4'B C3'B C2'B C1'B -0.12(15)
C5'B C1'B C2'B Co1B -59.52(9)
C5'B C1'B C2'B C3'B -0.09(15)
C4B C5B C6B C7B 0.1(3)
C3' C2' C1' Co1 59.32(10)
C3' C2' C1' C5' -0.56(16)
C2' C3' C4' Co1 -60.00(10)
C2' C3' C4' C5' -0.11(16)
C1' C5' C4' Co1 59.24(9)
C1' C5' C4' C3' -0.23(15)
C4' C5' C1' Co1 -59.08(9)
C4' C5' C1' C2' 0.48(15)
C4' C3' C2' Co1 59.91(10)
C4' C3' C2' C1' 0.41(16)
C7B C8B C3B N2B -177.88(14)
C7B C8B C3B C4B 0.8(2)
